data_7131021
loop_
_publ_author_name
'Liu, Wen-Ting'
'Hu, Jie-Sheng'
'Yu, Meng'
'Xue, Jin-Peng'
'Liu, Zhi-Kun'
'Wang, Jia-Ping'
'Tao, Jun'

_publ_section_title
;
 Synergistic valence tautomerism and fluorescence emission in a
 two-dimensional coordination polymer
;
_journal_name_full 'Chemical Communications'
_journal_paper_doi 10.1039/D2CC05883A
_journal_year 2022
_chemical_formula_moiety '0.25(C204 H224 Co4 N8 O16), 2(C7 H8)'
_chemical_formula_sum 'C65 H72 Co N2 O4'
_chemical_formula_weight 1004.17
_space_group_crystal_system monoclinic
_space_group_IT_number 12
_space_group_name_Hall '-C 2y'
_space_group_name_H-M_alt 'C 1 2/m 1'
_atom_sites_solution_hydrogens geom
_atom_sites_solution_primary iterative
_audit_creation_date 2022-10-27
_audit_creation_method
;
Olex2 1.2
(compiled 2018.05.29 svn.r3508 for OlexSys, GUI svn.r5506)
;
_audit_update_record
;
2022-10-27 deposited with the CCDC.	2022-11-22 downloaded from the CCDC.
;
_cell_angle_alpha 90
_cell_angle_beta 105.60(2)
_cell_angle_gamma 90
_cell_formula_units_Z 4
_cell_length_a 19.087(5)
_cell_length_b 34.674(5)
_cell_length_c 12.113(2)
_cell_measurement_reflns_used 9924
_cell_measurement_temperature 180(2)
_cell_measurement_theta_max 68.45
_cell_measurement_theta_min 2.55
_cell_volume 7721(3)
_computing_molecular_graphics 'Olex2 (Dolomanov et al., 2009)'
_computing_publication_material 'Olex2 (Dolomanov et al., 2009)'
_computing_structure_refinement 'ShelXL (Sheldrick, 2015)'
_computing_structure_solution 'olex2.solve (Bourhis et al., 2015)'
_diffrn_ambient_temperature 180.0
_diffrn_measured_fraction_theta_full 0.994
_diffrn_measured_fraction_theta_max 0.991
_diffrn_measurement_device_type 'Bruker APEX-II CCD'
_diffrn_measurement_method '\f and \w scans'
_diffrn_radiation_type CuK\a
_diffrn_radiation_wavelength 1.54178
_diffrn_reflns_av_R_equivalents 0.0518
_diffrn_reflns_av_unetI/netI 0.0420
_diffrn_reflns_Laue_measured_fraction_full 0.994
_diffrn_reflns_Laue_measured_fraction_max 0.991
_diffrn_reflns_limit_h_max 22
_diffrn_reflns_limit_h_min -22
_diffrn_reflns_limit_k_max 39
_diffrn_reflns_limit_k_min -41
_diffrn_reflns_limit_l_max 14
_diffrn_reflns_limit_l_min -14
_diffrn_reflns_number 30994
_diffrn_reflns_point_group_measured_fraction_full 0.994
_diffrn_reflns_point_group_measured_fraction_max 0.991
_diffrn_reflns_theta_full 67.679
_diffrn_reflns_theta_max 68.377
_diffrn_reflns_theta_min 2.720
_exptl_absorpt_coefficient_mu 2.013
_exptl_crystal_colour 'metallic dark green'
_exptl_crystal_colour_lustre metallic
_exptl_crystal_colour_modifier dark
_exptl_crystal_colour_primary green
_exptl_crystal_density_diffrn 0.864
_exptl_crystal_description block
_exptl_crystal_F_000 2140
_exptl_crystal_size_max 0.1
_exptl_crystal_size_mid 0.1
_exptl_crystal_size_min 0.1
_refine_diff_density_max 0.486
_refine_diff_density_min -0.424
_refine_diff_density_rms 0.053
_refine_ls_extinction_method none
_refine_ls_goodness_of_fit_ref 1.081
_refine_ls_hydrogen_treatment constr
_refine_ls_matrix_type full
_refine_ls_number_parameters 428
_refine_ls_number_reflns 7162
_refine_ls_number_restraints 262
_refine_ls_restrained_S_all 1.073
_refine_ls_R_factor_all 0.0752
_refine_ls_R_factor_gt 0.0639
_refine_ls_shift/su_max 0.001
_refine_ls_shift/su_mean 0.000
_refine_ls_structure_factor_coef Fsqd
_refine_ls_weighting_details 'w=1/[\s^2^(Fo^2^)+(0.1179P)^2^+5.0737P] where P=(Fo^2^+2Fc^2^)/3'
_refine_ls_weighting_scheme calc
_refine_ls_wR_factor_gt 0.1904
_refine_ls_wR_factor_ref 0.1984
_reflns_Friedel_coverage 0.000
_reflns_number_gt 5863
_reflns_number_total 7162
_reflns_threshold_expression 'I > 2\s(I)'
_cod_data_source_file d2cc05883a2.cif
_cod_data_source_block 180k
_cod_original_cell_volume 7722(3)
_cod_database_code 7131021
_shelx_shelxl_version_number 2016/6
_shelx_space_group_comment
;
The symmetry employed for this shelxl refinement is uniquely defined
by the following loop, which should always be used as a source of
symmetry information in preference to the above space-group names.
They are only intended as comments.
;
_shelx_estimated_absorpt_t_max 0.824
_shelx_estimated_absorpt_t_min 0.824
_olex2_refinement_description
;
1. Fixed Uiso
 At 1.2 times of:
  All C(H) groups
 At 1.5 times of:
  All C(H,H,H) groups
2. Uiso/Uaniso restraints and constraints
C28 \\sim C29 \\sim C30 \\sim C31 \\sim C32 \\sim C33 \\sim C34 \\sim C28A
\\sim C29A \\sim C30A \\sim C31A \\sim C32A \\sim C33A \\sim C34A: within 2A
with sigma of 0.01 and sigma for terminal atoms of 0.02
C28B \\sim C29B \\sim C30B \\sim C31B \\sim C32B \\sim C33B \\sim C34B: within
2A with sigma of 0.01 and sigma for terminal atoms of 0.02
3. Rigid body (RIGU) restrains
 C28, C29, C30, C31, C32, C33, C34, C28A, C29A, C30A, C31A, C32A, C33A, C34A
 with sigma for 1-2 distances of 0.001 and sigma for 1-3 distances of 0.002
 C28B, C29B, C30B, C31B, C32B, C33B, C34B
 with sigma for 1-2 distances of 0.001 and sigma for 1-3 distances of 0.002
4. Others
 1*[Sof(C28)+Sof(H28A)+Sof(H28B)+Sof(H28C)+Sof(C29)+Sof(C30)+Sof(H30)+Sof(C31)+
 Sof(H31)+Sof(C32)+Sof(H32)+Sof(C33)+Sof(H33)+Sof(C34)+Sof(H34)]+1*[Sof(C28A)+
 Sof(H28D)+Sof(H28E)+Sof(H28F)+Sof(C29A)+Sof(C30A)+Sof(H30A)+Sof(C31A)+
 Sof(H31A)+Sof(C32A)+Sof(H32A)+Sof(C33A)+Sof(H33A)+Sof(C34A)+Sof(H34A)]+1*
 [Sof(C28B)+Sof(H28G)+Sof(H28H)+Sof(H28I)+Sof(C29B)+Sof(C30B)+Sof(H30B)+
 Sof(C31B)+Sof(H31B)+Sof(C32B)+Sof(H32B)+Sof(C33B)+Sof(H33B)+Sof(C34B)+
 Sof(H34B)]=1 with esd of 0.0001
 Sof(C28)=Sof(H28A)=Sof(H28B)=Sof(H28C)=Sof(C29)=Sof(C30)=Sof(H30)=Sof(C31)=
 Sof(H31)=Sof(C32)=Sof(H32)=Sof(C33)=Sof(H33)=Sof(C34)=Sof(H34)=FVAR(1)
 Sof(C28A)=Sof(H28D)=Sof(H28E)=Sof(H28F)=Sof(C29A)=Sof(C30A)=Sof(H30A)=
 Sof(C31A)=Sof(H31A)=Sof(C32A)=Sof(H32A)=Sof(C33A)=Sof(H33A)=Sof(C34A)=
 Sof(H34A)=FVAR(2)
 Sof(C28B)=Sof(H28G)=Sof(H28H)=Sof(H28I)=Sof(C29B)=Sof(C30B)=Sof(H30B)=
 Sof(C31B)=Sof(H31B)=Sof(C32B)=Sof(H32B)=Sof(C33B)=Sof(H33B)=Sof(C34B)=
 Sof(H34B)=FVAR(3)
5.a Me refined with riding coordinates:
 C28(H28A,H28B,H28C), C28B(H28G,H28H,H28I)
5.b Aromatic/amide H refined with riding coordinates:
 C4(H4), C6(H6), C15(H15), C16(H16), C18(H18), C19(H19), C21(H21), C22(H22),
 C24(H24), C25(H25), C30(H30), C31(H31), C32(H32), C33(H33), C34(H34),
 C30A(H30A), C31A(H31A), C32A(H32A), C33A(H33A), C34A(H34A), C30B(H30B),
 C31B(H31B), C32B(H32B), C33B(H33B), C34B(H34B)
5.c Fitted hexagon refined as free rotating group:
 C29(C30,C31,C32,C33,C34), C29A(C30A,C31A,C32A,C33A,C34A), C29B(C30B,C31B,C32B,
 C33B,C34B)
5.d Idealised Me refined as rotating group:
 C8(H8A,H8B,H8C), C9(H9A,H9B,H9C), C10(H10A,H10B,H10C), C12(H12A,H12B,H12C),
 C13(H13A,H13B,H13C), C14(H14A,H14B,H14C), C28A(H28D,H28E,H28F)
;
_olex2_submission_special_instructions 'No special instructions were received'

loop_
_space_group_symop_operation_xyz
'x, y, z'
'-x, y, -z'
'x+1/2, y+1/2, z'
'-x+1/2, y+1/2, -z'
'-x, -y, -z'
'x, -y, z'
'-x+1/2, -y+1/2, -z'
'x+1/2, -y+1/2, z'

loop_
_atom_site_label
_atom_site_type_symbol
_atom_site_fract_x
_atom_site_fract_y
_atom_site_fract_z
_atom_site_U_iso_or_equiv
_atom_site_adp_type
_atom_site_occupancy
_atom_site_site_symmetry_order
_atom_site_calc_flag
_atom_site_refinement_flags_posn
_atom_site_refinement_flags_adp
_atom_site_refinement_flags_occupancy
_atom_site_disorder_assembly
_atom_site_disorder_group
Co1 Co 0.750000 0.250000 0.500000 0.0387(2) Uani 1 2 d S T P . .
O1 O 0.67834(10) 0.25101(4) 0.58135(16) 0.0431(4) Uani 1 1 d . . . . .
O2 O 0.80684(9) 0.28210(5) 0.61542(14) 0.0427(4) Uani 1 1 d . . . . .
N1 N 0.70795(11) 0.29550(6) 0.41392(17) 0.0412(5) Uani 1 1 d . . . . .
C1 C 0.70211(14) 0.27127(7) 0.6772(2) 0.0441(6) Uani 1 1 d . . . . .
C2 C 0.77234(14) 0.28893(7) 0.6940(2) 0.0434(6) Uani 1 1 d . . . . .
C3 C 0.80020(15) 0.31241(8) 0.7924(2) 0.0504(7) Uani 1 1 d . . . . .
C4 C 0.75781(17) 0.31579(9) 0.8680(3) 0.0584(8) Uani 1 1 d . . . . .
H4 H 0.775725 0.331394 0.934077 0.070 Uiso 1 1 calc R . . . .
C5 C 0.68945(16) 0.29761(9) 0.8541(3) 0.0557(7) Uani 1 1 d . . . . .
C6 C 0.66199(15) 0.27545(8) 0.7565(2) 0.0492(6) Uani 1 1 d . . . . .
H6 H 0.615986 0.263214 0.744131 0.059 Uiso 1 1 calc R . . . .
C7 C 0.64694(19) 0.30314(11) 0.9441(3) 0.0676(9) Uani 1 1 d . . . . .
C8 C 0.6968(3) 0.29583(17) 1.0648(3) 0.1016(15) Uani 1 1 d . . . . .
H8A H 0.718280 0.270040 1.067969 0.152 Uiso 1 1 calc GR . . . .
H8B H 0.668367 0.297584 1.120981 0.152 Uiso 1 1 calc GR . . . .
H8C H 0.735634 0.315198 1.082477 0.152 Uiso 1 1 calc GR . . . .
C9 C 0.5821(3) 0.27558(16) 0.9252(4) 0.1076(16) Uani 1 1 d . . . . .
H9A H 0.546529 0.281842 0.852648 0.161 Uiso 1 1 calc GR . . . .
H9B H 0.559417 0.278272 0.988367 0.161 Uiso 1 1 calc GR . . . .
H9C H 0.598981 0.248986 0.922538 0.161 Uiso 1 1 calc GR . . . .
C10 C 0.6178(3) 0.34445(14) 0.9350(4) 0.1044(15) Uani 1 1 d . . . . .
H10A H 0.658689 0.362609 0.951985 0.157 Uiso 1 1 calc GR . . . .
H10B H 0.589056 0.348160 0.990125 0.157 Uiso 1 1 calc GR . . . .
H10C H 0.587110 0.349058 0.857245 0.157 Uiso 1 1 calc GR . . . .
C11 C 0.87461(17) 0.33209(9) 0.8102(3) 0.0630(8) Uani 1 1 d . . . . .
C12 C 0.8727(2) 0.35934(11) 0.7106(4) 0.0842(11) Uani 1 1 d . . . . .
H12A H 0.858249 0.344996 0.638307 0.126 Uiso 1 1 calc GR . . . .
H12B H 0.921107 0.370521 0.719849 0.126 Uiso 1 1 calc GR . . . .
H12C H 0.837552 0.380023 0.709628 0.126 Uiso 1 1 calc GR . . . .
C13 C 0.93456(18) 0.30204(11) 0.8188(3) 0.0734(9) Uani 1 1 d . . . . .
H13A H 0.935539 0.284434 0.882433 0.110 Uiso 1 1 calc GR . . . .
H13B H 0.981675 0.315070 0.832256 0.110 Uiso 1 1 calc GR . . . .
H13C H 0.924851 0.287382 0.747062 0.110 Uiso 1 1 calc GR . . . .
C14 C 0.8941(2) 0.35565(13) 0.9221(4) 0.0949(13) Uani 1 1 d . . . . .
H14A H 0.857512 0.375832 0.917923 0.142 Uiso 1 1 calc GR . . . .
H14B H 0.942010 0.367532 0.932637 0.142 Uiso 1 1 calc GR . . . .
H14C H 0.895088 0.338565 0.986969 0.142 Uiso 1 1 calc GR . . . .
C15 C 0.63592(14) 0.29795(7) 0.3639(2) 0.0433(6) Uani 1 1 d . . . . .
H15 H 0.605608 0.276857 0.370805 0.052 Uiso 1 1 calc R . . . .
C16 C 0.60488(14) 0.32998(7) 0.3033(2) 0.0446(6) Uani 1 1 d . . . . .
H16 H 0.553890 0.330815 0.269164 0.053 Uiso 1 1 calc R . . . .
C17 C 0.64865(14) 0.36145(7) 0.2920(2) 0.0414(6) Uani 1 1 d . . . . .
C18 C 0.72297(14) 0.35826(8) 0.3441(2) 0.0488(7) Uani 1 1 d . . . . .
H18 H 0.754736 0.378837 0.338692 0.059 Uiso 1 1 calc R . . . .
C19 C 0.75029(15) 0.32537(8) 0.4033(2) 0.0494(7) Uani 1 1 d . . . . .
H19 H 0.801136 0.323714 0.438021 0.059 Uiso 1 1 calc R . . . .
C20 C 0.61692(13) 0.39659(7) 0.2273(2) 0.0399(6) Uani 1 1 d . . . . .
C21 C 0.54737(15) 0.40846(7) 0.2231(2) 0.0491(6) Uani 1 1 d . . . . .
H21 H 0.518786 0.393897 0.261306 0.059 Uiso 1 1 calc R . . . .
C22 C 0.51870(15) 0.44171(8) 0.1632(2) 0.0500(7) Uani 1 1 d . . . . .
H22 H 0.470584 0.449426 0.161001 0.060 Uiso 1 1 calc R . . . .
C23 C 0.55829(13) 0.46348(6) 0.10745(18) 0.0369(5) Uani 1 1 d . . . . .
C24 C 0.62807(16) 0.45112(8) 0.1097(3) 0.0562(7) Uani 1 1 d . . . . .
H24 H 0.656300 0.465502 0.070474 0.067 Uiso 1 1 calc R . . . .
C25 C 0.65643(16) 0.41816(8) 0.1685(3) 0.0577(8) Uani 1 1 d . . . . .
H25 H 0.704009 0.410036 0.168722 0.069 Uiso 1 1 calc R . . . .
C26 C 0.52745(19) 0.500000 0.0476(3) 0.0368(7) Uani 1 2 d S T P . .
C28 C 0.7092(15) 0.5570(8) 0.841(2) 0.153(6) Uani 0.314(2) 1 d . U . A -1
H28A H 0.659648 0.559384 0.790951 0.229 Uiso 0.314(2) 1 calc R . . A -1
H28B H 0.713872 0.572725 0.909966 0.229 Uiso 0.314(2) 1 calc R . . A -1
H28C H 0.744046 0.565950 0.800355 0.229 Uiso 0.314(2) 1 calc R . . A -1
C29 C 0.7228(7) 0.5198(3) 0.8715(11) 0.121(3) Uani 0.314(2) 1 d . U . A -1
C30 C 0.7851(6) 0.5028(4) 0.9410(10) 0.149(4) Uani 0.314(2) 1 d G U . A -1
H30 H 0.823155 0.518520 0.985444 0.179 Uiso 0.314(2) 1 calc R . . A -1
C31 C 0.7918(5) 0.4629(4) 0.9455(11) 0.150(4) Uani 0.314(2) 1 d G U . A -1
H31 H 0.834379 0.451306 0.992969 0.180 Uiso 0.314(2) 1 calc R . . A -1
C32 C 0.7361(7) 0.4400(3) 0.8804(14) 0.127(4) Uani 0.314(2) 1 d G U . A -1
H32 H 0.740678 0.412678 0.883492 0.153 Uiso 0.314(2) 1 calc R . . A -1
C33 C 0.6738(6) 0.4569(4) 0.8109(11) 0.114(4) Uani 0.314(2) 1 d G U . A -1
H33 H 0.635752 0.441266 0.766489 0.136 Uiso 0.314(2) 1 calc R . . A -1
C34 C 0.6671(5) 0.4969(4) 0.8065(8) 0.114(3) Uani 0.314(2) 1 d G U . A -1
H34 H 0.624526 0.508481 0.758963 0.137 Uiso 0.314(2) 1 calc R . . A -1
C28A C 0.8631(16) 0.4772(8) 0.686(2) 0.200(9) Uani 0.289(3) 1 d . U . B -2
H28D H 0.877700 0.452763 0.658448 0.301 Uiso 0.289(3) 1 calc GR . . B -2
H28E H 0.852548 0.472925 0.760335 0.301 Uiso 0.289(3) 1 calc GR . . B -2
H28F H 0.902547 0.495988 0.695857 0.301 Uiso 0.289(3) 1 calc GR . . B -2
C29A C 0.7976(6) 0.4920(5) 0.6032(9) 0.145(5) Uani 0.289(3) 1 d . U . B -2
C30A C 0.7769(9) 0.5303(4) 0.5820(11) 0.151(5) Uani 0.289(3) 1 d G U . B -2
H30A H 0.803614 0.550098 0.629080 0.182 Uiso 0.289(3) 1 calc R . . B -2
C31A C 0.7170(10) 0.5396(4) 0.4917(12) 0.151(5) Uani 0.289(3) 1 d G U . B -2
H31A H 0.702854 0.565749 0.477184 0.181 Uiso 0.289(3) 1 calc R . . B -2
C32A C 0.6779(6) 0.5106(5) 0.4228(9) 0.146(5) Uani 0.289(3) 1 d G U . B -2
H32A H 0.636946 0.516913 0.361113 0.176 Uiso 0.289(3) 1 calc R . . B -2
C33A C 0.6986(9) 0.4723(4) 0.4441(11) 0.151(5) Uani 0.289(3) 1 d G U . B -2
H33A H 0.671798 0.452425 0.396937 0.181 Uiso 0.289(3) 1 calc R . . B -2
C34A C 0.7584(10) 0.4630(4) 0.5343(12) 0.154(5) Uani 0.289(3) 1 d G U . B -2
H34A H 0.772558 0.436773 0.548834 0.184 Uiso 0.289(3) 1 calc R . . B -2
C28B C 0.6404(9) 0.3746(5) 0.6057(13) 0.135(4) Uani 0.397(2) 1 d . U . C -3
H28G H 0.654904 0.401583 0.620775 0.203 Uiso 0.397(2) 1 calc R . . C -3
H28H H 0.653187 0.360101 0.677907 0.203 Uiso 0.397(2) 1 calc R . . C -3
H28I H 0.665863 0.363439 0.552923 0.203 Uiso 0.397(2) 1 calc R . . C -3
C29B C 0.5754(6) 0.3728(3) 0.5632(12) 0.127(4) Uani 0.397(2) 1 d . U . C -3
C30B C 0.5284(8) 0.3419(2) 0.5263(18) 0.126(3) Uani 0.397(2) 1 d G U . C -3
H30B H 0.545619 0.316225 0.541569 0.152 Uiso 0.397(2) 1 calc R . . C -3
C31B C 0.4563(8) 0.3486(3) 0.4672(17) 0.135(4) Uani 0.397(2) 1 d G U . C -3
H31B H 0.424216 0.327536 0.441947 0.162 Uiso 0.397(2) 1 calc R . . C -3
C32B C 0.4311(6) 0.3862(3) 0.4449(13) 0.137(4) Uani 0.397(2) 1 d G U . C -3
H32B H 0.381832 0.390801 0.404407 0.164 Uiso 0.397(2) 1 calc R . . C -3
C33B C 0.4781(7) 0.4171(2) 0.4817(15) 0.129(4) Uani 0.397(2) 1 d G U . C -3
H33B H 0.460851 0.442755 0.466487 0.155 Uiso 0.397(2) 1 calc R . . C -3
C34B C 0.5502(6) 0.4104(2) 0.5409(14) 0.131(4) Uani 0.397(2) 1 d G U . C -3
H34B H 0.582255 0.431445 0.566108 0.157 Uiso 0.397(2) 1 calc R . . C -3

loop_
_atom_site_aniso_label
_atom_site_aniso_U_11
_atom_site_aniso_U_22
_atom_site_aniso_U_33
_atom_site_aniso_U_23
_atom_site_aniso_U_13
_atom_site_aniso_U_12
Co1 0.0415(3) 0.0302(3) 0.0378(3) 0.0132(2) -0.0006(2) 0.0052(2)
O1 0.0446(10) 0.0364(10) 0.0423(10) 0.0099(7) 0.0015(8) 0.0028(7)
O2 0.0444(9) 0.0364(9) 0.0411(9) 0.0105(7) 0.0005(7) 0.0026(7)
N1 0.0457(11) 0.0311(10) 0.0402(11) 0.0139(8) 0.0000(9) 0.0049(8)
C1 0.0448(13) 0.0356(14) 0.0445(13) 0.0120(10) -0.0003(11) 0.0084(10)
C2 0.0451(13) 0.0331(13) 0.0443(13) 0.0113(10) -0.0010(11) 0.0085(10)
C3 0.0497(15) 0.0431(15) 0.0509(15) 0.0022(12) 0.0003(12) 0.0056(12)
C4 0.0620(18) 0.0509(17) 0.0539(16) -0.0058(13) 0.0009(14) 0.0046(14)
C5 0.0558(17) 0.0523(17) 0.0565(16) 0.0050(13) 0.0105(13) 0.0151(13)
C6 0.0452(14) 0.0475(15) 0.0515(15) 0.0090(12) 0.0070(12) 0.0068(12)
C7 0.067(2) 0.072(2) 0.0629(19) -0.0061(16) 0.0161(16) 0.0128(16)
C8 0.095(3) 0.154(4) 0.062(2) 0.011(3) 0.032(2) 0.027(3)
C9 0.104(3) 0.130(4) 0.109(3) -0.025(3) 0.062(3) -0.018(3)
C10 0.117(4) 0.101(3) 0.106(3) -0.001(3) 0.048(3) 0.047(3)
C11 0.0585(18) 0.0570(19) 0.0640(18) -0.0083(14) 0.0003(14) -0.0042(14)
C12 0.085(3) 0.061(2) 0.098(3) 0.0060(19) 0.009(2) -0.0255(19)
C13 0.0507(18) 0.083(2) 0.077(2) -0.0016(18) 0.0005(16) 0.0006(16)
C14 0.073(2) 0.102(3) 0.099(3) -0.045(2) 0.004(2) -0.020(2)
C15 0.0453(14) 0.0337(13) 0.0448(13) 0.0110(10) 0.0014(11) 0.0022(10)
C16 0.0449(13) 0.0346(13) 0.0461(13) 0.0098(10) -0.0019(11) 0.0041(10)
C17 0.0501(14) 0.0305(13) 0.0382(12) 0.0089(10) 0.0025(10) 0.0030(10)
C18 0.0481(14) 0.0363(14) 0.0529(15) 0.0168(11) -0.0020(12) 0.0004(11)
C19 0.0443(14) 0.0415(15) 0.0535(15) 0.0165(12) -0.0019(11) 0.0021(11)
C20 0.0455(13) 0.0285(12) 0.0375(12) 0.0061(9) -0.0029(10) 0.0039(10)
C21 0.0541(15) 0.0343(14) 0.0554(15) 0.0166(11) 0.0089(12) 0.0048(11)
C22 0.0450(14) 0.0378(14) 0.0621(16) 0.0124(12) 0.0054(12) 0.0101(11)
C23 0.0479(13) 0.0196(11) 0.0324(11) 0.0003(8) -0.0077(9) 0.0005(9)
C24 0.0583(17) 0.0398(15) 0.0700(18) 0.0223(13) 0.0167(14) 0.0078(12)
C25 0.0519(16) 0.0488(16) 0.0696(18) 0.0261(14) 0.0116(14) 0.0159(13)
C26 0.0474(18) 0.0207(16) 0.0327(15) 0.000 -0.0055(13) 0.000
C28 0.169(14) 0.135(7) 0.170(15) 0.005(9) 0.071(13) 0.012(8)
C29 0.113(6) 0.135(6) 0.132(8) -0.003(7) 0.061(6) 0.006(6)
C30 0.122(6) 0.146(7) 0.174(8) -0.006(8) 0.028(6) 0.000(7)
C31 0.118(7) 0.147(7) 0.176(9) -0.004(8) 0.026(7) 0.004(7)
C32 0.103(7) 0.137(7) 0.149(9) -0.004(7) 0.047(6) 0.008(6)
C33 0.092(6) 0.142(6) 0.124(8) -0.005(7) 0.059(6) 0.005(6)
C34 0.103(6) 0.142(6) 0.116(7) 0.001(8) 0.061(5) 0.008(6)
C28A 0.185(13) 0.209(17) 0.168(14) 0.060(12) -0.020(10) -0.035(11)
C29A 0.160(10) 0.178(12) 0.087(7) 0.028(7) 0.017(6) -0.032(9)
C30A 0.172(10) 0.179(11) 0.091(8) 0.024(7) 0.013(7) -0.028(9)
C31A 0.175(10) 0.174(12) 0.090(8) 0.022(7) 0.012(7) -0.026(9)
C32A 0.171(10) 0.170(12) 0.088(7) 0.023(7) 0.018(7) -0.026(9)
C33A 0.175(10) 0.170(12) 0.093(8) 0.021(7) 0.009(7) -0.028(10)
C34A 0.175(10) 0.175(11) 0.096(8) 0.028(7) 0.009(7) -0.030(9)
C28B 0.147(6) 0.150(10) 0.118(9) -0.041(8) 0.052(6) -0.034(7)
C29B 0.147(6) 0.158(6) 0.092(6) -0.051(6) 0.061(5) -0.044(6)
C30B 0.145(6) 0.169(7) 0.090(6) -0.043(7) 0.074(5) -0.056(6)
C31B 0.148(6) 0.177(7) 0.102(6) -0.031(8) 0.072(5) -0.052(7)
C32B 0.154(7) 0.175(7) 0.098(7) -0.034(7) 0.064(6) -0.055(6)
C33B 0.146(7) 0.171(7) 0.086(6) -0.038(7) 0.056(6) -0.046(6)
C34B 0.146(7) 0.165(6) 0.097(7) -0.042(7) 0.060(6) -0.035(6)

loop_
_atom_type_symbol
_atom_type_description
_atom_type_scat_dispersion_real
_atom_type_scat_dispersion_imag
_atom_type_scat_source
C C 0.0181 0.0091 'International Tables Vol C Tables 4.2.6.8 and 6.1.1.4'
H H 0.0000 0.0000 'International Tables Vol C Tables 4.2.6.8 and 6.1.1.4'
Co Co -2.3653 3.6143 'International Tables Vol C Tables 4.2.6.8 and 6.1.1.4'
N N 0.0311 0.0180 'International Tables Vol C Tables 4.2.6.8 and 6.1.1.4'
O O 0.0492 0.0322 'International Tables Vol C Tables 4.2.6.8 and 6.1.1.4'

loop_
_geom_angle_atom_site_label_1
_geom_angle_atom_site_label_2
_geom_angle_atom_site_label_3
_geom_angle
_geom_angle_site_symmetry_1
_geom_angle_site_symmetry_3
_geom_angle_publ_flag
O1 Co1 O1 180.0 . 7_656 ?
O1 Co1 N1 89.29(8) 7_656 . ?
O1 Co1 N1 90.71(8) . . ?
O1 Co1 N1 89.29(8) . 7_656 ?
O1 Co1 N1 90.71(8) 7_656 7_656 ?
O2 Co1 O1 92.57(8) . 7_656 ?
O2 Co1 O1 92.57(8) 7_656 . ?
O2 Co1 O1 87.43(8) . . ?
O2 Co1 O1 87.43(8) 7_656 7_656 ?
O2 Co1 O2 180.0 7_656 . ?
O2 Co1 N1 89.48(8) 7_656 7_656 ?
O2 Co1 N1 89.48(8) . . ?
O2 Co1 N1 90.52(8) 7_656 . ?
O2 Co1 N1 90.52(8) . 7_656 ?
N1 Co1 N1 180.00(7) . 7_656 ?
C1 O1 Co1 109.93(16) . . ?
C2 O2 Co1 110.02(16) . . ?
C15 N1 Co1 121.14(16) . . ?
C19 N1 Co1 120.42(16) . . ?
C19 N1 C15 118.4(2) . . ?
O1 C1 C2 115.8(2) . . ?
O1 C1 C6 122.5(2) . . ?
C6 C1 C2 121.7(2) . . ?
O2 C2 C1 116.7(2) . . ?
O2 C2 C3 124.2(2) . . ?
C3 C2 C1 119.1(3) . . ?
C2 C3 C11 119.6(3) . . ?
C4 C3 C2 116.8(3) . . ?
C4 C3 C11 123.6(3) . . ?
C3 C4 H4 117.7 . . ?
C3 C4 C5 124.6(3) . . ?
C5 C4 H4 117.7 . . ?
C4 C5 C7 120.3(3) . . ?
C6 C5 C4 118.2(3) . . ?
C6 C5 C7 121.5(3) . . ?
C1 C6 C5 119.6(3) . . ?
C1 C6 H6 120.2 . . ?
C5 C6 H6 120.2 . . ?
C8 C7 C5 110.2(3) . . ?
C9 C7 C5 112.1(3) . . ?
C9 C7 C8 107.9(4) . . ?
C10 C7 C5 108.5(3) . . ?
C10 C7 C8 110.1(4) . . ?
C10 C7 C9 108.1(4) . . ?
C7 C8 H8A 109.5 . . ?
C7 C8 H8B 109.5 . . ?
C7 C8 H8C 109.5 . . ?
H8A C8 H8B 109.5 . . ?
H8A C8 H8C 109.5 . . ?
H8B C8 H8C 109.5 . . ?
C7 C9 H9A 109.5 . . ?
C7 C9 H9B 109.5 . . ?
C7 C9 H9C 109.5 . . ?
H9A C9 H9B 109.5 . . ?
H9A C9 H9C 109.5 . . ?
H9B C9 H9C 109.5 . . ?
C7 C10 H10A 109.5 . . ?
C7 C10 H10B 109.5 . . ?
C7 C10 H10C 109.5 . . ?
H10A C10 H10B 109.5 . . ?
H10A C10 H10C 109.5 . . ?
H10B C10 H10C 109.5 . . ?
C3 C11 C14 110.7(3) . . ?
C12 C11 C3 109.8(3) . . ?
C12 C11 C13 109.5(3) . . ?
C12 C11 C14 108.5(3) . . ?
C13 C11 C3 110.7(3) . . ?
C13 C11 C14 107.6(3) . . ?
C11 C12 H12A 109.5 . . ?
C11 C12 H12B 109.5 . . ?
C11 C12 H12C 109.5 . . ?
H12A C12 H12B 109.5 . . ?
H12A C12 H12C 109.5 . . ?
H12B C12 H12C 109.5 . . ?
C11 C13 H13A 109.5 . . ?
C11 C13 H13B 109.5 . . ?
C11 C13 H13C 109.5 . . ?
H13A C13 H13B 109.5 . . ?
H13A C13 H13C 109.5 . . ?
H13B C13 H13C 109.5 . . ?
C11 C14 H14A 109.5 . . ?
C11 C14 H14B 109.5 . . ?
C11 C14 H14C 109.5 . . ?
H14A C14 H14B 109.5 . . ?
H14A C14 H14C 109.5 . . ?
H14B C14 H14C 109.5 . . ?
N1 C15 H15 118.9 . . ?
N1 C15 C16 122.1(2) . . ?
C16 C15 H15 118.9 . . ?
C15 C16 H16 120.1 . . ?
C15 C16 C17 119.9(2) . . ?
C17 C16 H16 120.1 . . ?
C16 C17 C20 121.3(2) . . ?
C18 C17 C16 117.0(2) . . ?
C18 C17 C20 121.6(2) . . ?
C17 C18 H18 120.0 . . ?
C19 C18 C17 120.0(2) . . ?
C19 C18 H18 120.0 . . ?
N1 C19 C18 122.5(2) . . ?
N1 C19 H19 118.7 . . ?
C18 C19 H19 118.7 . . ?
C21 C20 C17 121.1(2) . . ?
C21 C20 C25 118.1(2) . . ?
C25 C20 C17 120.8(2) . . ?
C20 C21 H21 119.8 . . ?
C20 C21 C22 120.4(3) . . ?
C22 C21 H21 119.8 . . ?
C21 C22 H22 119.3 . . ?
C23 C22 C21 121.5(3) . . ?
C23 C22 H22 119.3 . . ?
C22 C23 C24 118.2(2) . . ?
C22 C23 C26 120.5(2) . . ?
C24 C23 C26 121.3(2) . . ?
C23 C24 H24 119.8 . . ?
C25 C24 C23 120.4(3) . . ?
C25 C24 H24 119.8 . . ?
C20 C25 H25 119.3 . . ?
C24 C25 C20 121.3(3) . . ?
C24 C25 H25 119.3 . . ?
C23 C26 C23 115.3(3) . 6_565 ?
C26 C26 C23 122.24(13) 5_665 . ?
C26 C26 C23 122.24(13) 5_665 6_565 ?
H28A C28 H28B 109.5 . . ?
H28A C28 H28C 109.5 . . ?
H28B C28 H28C 109.5 . . ?
C29 C28 H28A 109.5 . . ?
C29 C28 H28B 109.5 . . ?
C29 C28 H28C 109.5 . . ?
C28 C29 C30 129.9(17) . . ?
C28 C29 C34 109.3(17) . . ?
C30 C29 C34 120.0 . . ?
C29 C30 H30 120.0 . . ?
C31 C30 C29 120.0 . . ?
C31 C30 H30 120.0 . . ?
C30 C31 H31 120.0 . . ?
C30 C31 C32 120.0 . . ?
C32 C31 H31 120.0 . . ?
C31 C32 H32 120.0 . . ?
C31 C32 C33 120.0 . . ?
C33 C32 H32 120.0 . . ?
C32 C33 H33 120.0 . . ?
C34 C33 C32 120.0 . . ?
C34 C33 H33 120.0 . . ?
C29 C34 H34 120.0 . . ?
C33 C34 C29 120.0 . . ?
C33 C34 H34 120.0 . . ?
H28D C28A H28E 109.5 . . ?
H28D C28A H28F 109.5 . . ?
H28E C28A H28F 109.5 . . ?
C29A C28A H28D 109.5 . . ?
C29A C28A H28E 109.5 . . ?
C29A C28A H28F 109.5 . . ?
C30A C29A C28A 127.4(16) . . ?
C30A C29A C34A 120.0 . . ?
C34A C29A C28A 112.3(16) . . ?
C29A C30A H30A 120.0 . . ?
C29A C30A C31A 120.0 . . ?
C31A C30A H30A 120.0 . . ?
C30A C31A H31A 120.0 . . ?
C30A C31A C32A 120.0 . . ?
C32A C31A H31A 120.0 . . ?
C31A C32A H32A 120.0 . . ?
C33A C32A C31A 120.0 . . ?
C33A C32A H32A 120.0 . . ?
C32A C33A H33A 120.0 . . ?
C32A C33A C34A 120.0 . . ?
C34A C33A H33A 120.0 . . ?
C29A C34A H34A 120.0 . . ?
C33A C34A C29A 120.0 . . ?
C33A C34A H34A 120.0 . . ?
H28G C28B H28H 109.5 . . ?
H28G C28B H28I 109.5 . . ?
H28H C28B H28I 109.5 . . ?
C29B C28B H28G 109.5 . . ?
C29B C28B H28H 109.5 . . ?
C29B C28B H28I 109.5 . . ?
C28B C29B C30B 132.4(11) . . ?
C28B C29B C34B 107.2(11) . . ?
C30B C29B C34B 120.0 . . ?
C29B C30B H30B 120.0 . . ?
C31B C30B C29B 120.0 . . ?
C31B C30B H30B 120.0 . . ?
C30B C31B H31B 120.0 . . ?
C30B C31B C32B 120.0 . . ?
C32B C31B H31B 120.0 . . ?
C31B C32B H32B 120.0 . . ?
C31B C32B C33B 120.0 . . ?
C33B C32B H32B 120.0 . . ?
C32B C33B H33B 120.0 . . ?
C34B C33B C32B 120.0 . . ?
C34B C33B H33B 120.0 . . ?
C29B C34B H34B 120.0 . . ?
C33B C34B C29B 120.0 . . ?
C33B C34B H34B 120.0 . . ?

loop_
_geom_bond_atom_site_label_1
_geom_bond_atom_site_label_2
_geom_bond_distance
_geom_bond_site_symmetry_2
_geom_bond_publ_flag
Co1 O1 1.889(2) 7_656 ?
Co1 O1 1.889(2) . ?
Co1 O2 1.8855(18) . ?
Co1 O2 1.8854(17) 7_656 ?
Co1 N1 1.9417(18) . ?
Co1 N1 1.9418(18) 7_656 ?
O1 C1 1.328(3) . ?
O2 C2 1.316(3) . ?
N1 C15 1.348(3) . ?
N1 C19 1.341(3) . ?
C1 C2 1.437(4) . ?
C1 C6 1.388(4) . ?
C2 C3 1.423(4) . ?
C3 C4 1.381(4) . ?
C3 C11 1.538(4) . ?
C4 H4 0.9500 . ?
C4 C5 1.418(4) . ?
C5 C6 1.389(4) . ?
C5 C7 1.536(5) . ?
C6 H6 0.9500 . ?
C7 C8 1.536(5) . ?
C7 C9 1.531(6) . ?
C7 C10 1.530(5) . ?
C8 H8A 0.9800 . ?
C8 H8B 0.9800 . ?
C8 H8C 0.9800 . ?
C9 H9A 0.9800 . ?
C9 H9B 0.9800 . ?
C9 H9C 0.9800 . ?
C10 H10A 0.9800 . ?
C10 H10B 0.9800 . ?
C10 H10C 0.9800 . ?
C11 C12 1.525(5) . ?
C11 C13 1.530(5) . ?
C11 C14 1.540(5) . ?
C12 H12A 0.9800 . ?
C12 H12B 0.9800 . ?
C12 H12C 0.9800 . ?
C13 H13A 0.9800 . ?
C13 H13B 0.9800 . ?
C13 H13C 0.9800 . ?
C14 H14A 0.9800 . ?
C14 H14B 0.9800 . ?
C14 H14C 0.9800 . ?
C15 H15 0.9500 . ?
C15 C16 1.375(3) . ?
C16 H16 0.9500 . ?
C16 C17 1.403(4) . ?
C17 C18 1.393(4) . ?
C17 C20 1.487(3) . ?
C18 H18 0.9500 . ?
C18 C19 1.373(3) . ?
C19 H19 0.9500 . ?
C20 C21 1.378(4) . ?
C20 C25 1.388(4) . ?
C21 H21 0.9500 . ?
C21 C22 1.393(3) . ?
C22 H22 0.9500 . ?
C22 C23 1.368(4) . ?
C23 C24 1.392(4) . ?
C23 C26 1.499(3) . ?
C24 H24 0.9500 . ?
C24 C25 1.378(4) . ?
C25 H25 0.9500 . ?
C26 C26 1.334(6) 5_665 ?
C28 H28A 0.9800 . ?
C28 H28B 0.9800 . ?
C28 H28C 0.9800 . ?
C28 C29 1.35(2) . ?
C29 C30 1.3900 . ?
C29 C34 1.3900 . ?
C30 H30 0.9500 . ?
C30 C31 1.3900 . ?
C31 H31 0.9500 . ?
C31 C32 1.3900 . ?
C32 H32 0.9500 . ?
C32 C33 1.3900 . ?
C33 H33 0.9500 . ?
C33 C34 1.3900 . ?
C34 H34 0.9500 . ?
C28A H28D 0.9800 . ?
C28A H28E 0.9800 . ?
C28A H28F 0.9800 . ?
C28A C29A 1.47(3) . ?
C29A C30A 1.3900 . ?
C29A C34A 1.3900 . ?
C30A H30A 0.9500 . ?
C30A C31A 1.3900 . ?
C31A H31A 0.9500 . ?
C31A C32A 1.3900 . ?
C32A H32A 0.9500 . ?
C32A C33A 1.3900 . ?
C33A H33A 0.9500 . ?
C33A C34A 1.3900 . ?
C34A H34A 0.9500 . ?
C28B H28G 0.9800 . ?
C28B H28H 0.9800 . ?
C28B H28I 0.9800 . ?
C28B C29B 1.212(18) . ?
C29B C30B 1.3900 . ?
C29B C34B 1.3900 . ?
C30B H30B 0.9500 . ?
C30B C31B 1.3900 . ?
C31B H31B 0.9500 . ?
C31B C32B 1.3900 . ?
C32B H32B 0.9500 . ?
C32B C33B 1.3900 . ?
C33B H33B 0.9500 . ?
C33B C34B 1.3900 . ?
C34B H34B 0.9500 . ?

loop_
_geom_torsion_atom_site_label_1
_geom_torsion_atom_site_label_2
_geom_torsion_atom_site_label_3
_geom_torsion_atom_site_label_4
_geom_torsion
_geom_torsion_site_symmetry_1
_geom_torsion_site_symmetry_2
_geom_torsion_site_symmetry_3
_geom_torsion_site_symmetry_4
_geom_torsion_publ_flag
Co1 O1 C1 C2 3.2(2) . . . . ?
Co1 O1 C1 C6 -177.11(19) . . . . ?
Co1 O2 C2 C1 0.3(2) . . . . ?
Co1 O2 C2 C3 -179.54(19) . . . . ?
Co1 N1 C15 C16 179.5(2) . . . . ?
Co1 N1 C19 C18 -179.4(2) . . . . ?
O1 Co1 O2 C2 -178.88(14) 7_656 . . . ?
O1 Co1 O2 C2 1.12(14) . . . . ?
O1 C1 C2 O2 -2.4(3) . . . . ?
O1 C1 C2 C3 177.5(2) . . . . ?
O1 C1 C6 C5 -178.8(2) . . . . ?
O2 Co1 O1 C1 177.60(14) 7_656 . . . ?
O2 Co1 O1 C1 -2.40(14) . . . . ?
O2 C2 C3 C4 -178.4(2) . . . . ?
O2 C2 C3 C11 1.0(4) . . . . ?
N1 Co1 O1 C1 -91.85(15) . . . . ?
N1 Co1 O1 C1 88.15(15) 7_656 . . . ?
N1 Co1 O2 C2 91.85(15) . . . . ?
N1 Co1 O2 C2 -88.15(15) 7_656 . . . ?
N1 C15 C16 C17 0.1(4) . . . . ?
C1 C2 C3 C4 1.8(3) . . . . ?
C1 C2 C3 C11 -178.8(2) . . . . ?
C2 C1 C6 C5 0.9(4) . . . . ?
C2 C3 C4 C5 0.1(4) . . . . ?
C2 C3 C11 C12 60.7(4) . . . . ?
C2 C3 C11 C13 -60.3(4) . . . . ?
C2 C3 C11 C14 -179.5(3) . . . . ?
C3 C4 C5 C6 -1.5(4) . . . . ?
C3 C4 C5 C7 179.6(3) . . . . ?
C4 C3 C11 C12 -119.9(3) . . . . ?
C4 C3 C11 C13 119.0(3) . . . . ?
C4 C3 C11 C14 -0.2(4) . . . . ?
C4 C5 C6 C1 0.9(4) . . . . ?
C4 C5 C7 C8 -49.3(4) . . . . ?
C4 C5 C7 C9 -169.5(3) . . . . ?
C4 C5 C7 C10 71.3(4) . . . . ?
C6 C1 C2 O2 177.8(2) . . . . ?
C6 C1 C2 C3 -2.3(3) . . . . ?
C6 C5 C7 C8 131.9(4) . . . . ?
C6 C5 C7 C9 11.6(5) . . . . ?
C6 C5 C7 C10 -107.6(4) . . . . ?
C7 C5 C6 C1 179.9(2) . . . . ?
C11 C3 C4 C5 -179.3(3) . . . . ?
C15 N1 C19 C18 0.3(4) . . . . ?
C15 C16 C17 C18 0.1(4) . . . . ?
C15 C16 C17 C20 -179.8(2) . . . . ?
C16 C17 C18 C19 0.0(4) . . . . ?
C16 C17 C20 C21 31.2(4) . . . . ?
C16 C17 C20 C25 -148.2(3) . . . . ?
C17 C18 C19 N1 -0.2(5) . . . . ?
C17 C20 C21 C22 179.3(2) . . . . ?
C17 C20 C25 C24 -179.0(3) . . . . ?
C18 C17 C20 C21 -148.7(3) . . . . ?
C18 C17 C20 C25 31.9(4) . . . . ?
C19 N1 C15 C16 -0.3(4) . . . . ?
C20 C17 C18 C19 179.9(3) . . . . ?
C20 C21 C22 C23 -0.2(4) . . . . ?
C21 C20 C25 C24 1.6(4) . . . . ?
C21 C22 C23 C24 1.4(4) . . . . ?
C21 C22 C23 C26 -177.5(2) . . . . ?
C22 C23 C24 C25 -1.1(4) . . . . ?
C22 C23 C26 C23 105.5(3) . . . 6_565 ?
C22 C23 C26 C26 -69.6(5) . . . 5_665 ?
C23 C24 C25 C20 -0.4(5) . . . . ?
C24 C23 C26 C23 -73.4(4) . . . 6_565 ?
C24 C23 C26 C26 111.5(5) . . . 5_665 ?
C25 C20 C21 C22 -1.3(4) . . . . ?
C26 C23 C24 C25 177.8(3) . . . . ?
C28 C29 C30 C31 -169.1(16) . . . . ?
C28 C29 C34 C33 171.2(13) . . . . ?
C29 C30 C31 C32 0.0 . . . . ?
C30 C29 C34 C33 0.0 . . . . ?
C30 C31 C32 C33 0.0 . . . . ?
C31 C32 C33 C34 0.0 . . . . ?
C32 C33 C34 C29 0.0 . . . . ?
C34 C29 C30 C31 0.0 . . . . ?
C28A C29A C30A C31A 173(2) . . . . ?
C28A C29A C34A C33A -174.2(17) . . . . ?
C29A C30A C31A C32A 0.0 . . . . ?
C30A C29A C34A C33A 0.0 . . . . ?
C30A C31A C32A C33A 0.0 . . . . ?
C31A C32A C33A C34A 0.0 . . . . ?
C32A C33A C34A C29A 0.0 . . . . ?
C34A C29A C30A C31A 0.0 . . . . ?
C28B C29B C30B C31B -172.1(14) . . . . ?
C28B C29B C34B C33B 173.9(11) . . . . ?
C29B C30B C31B C32B 0.0 . . . . ?
C30B C29B C34B C33B 0.0 . . . . ?
C30B C31B C32B C33B 0.0 . . . . ?
C31B C32B C33B C34B 0.0 . . . . ?
C32B C33B C34B C29B 0.0 . . . . ?
C34B C29B C30B C31B 0.0 . . . . ?
